data_1547263
loop_
_publ_author_name
'Li, Chun-Xiao'
'Zhang, Hao-Yun'
'Wong, Tsz-Yung'
'Cao, Hou-Ji'
'Yan, Hong'
'Lu, Chang-Sheng'

_publ_section_title
;
 Pyridyl-Directed Cp*Rh(III)-Catalyzed B(3)-H Acyloxylation of
 o-Carborane.
;
_journal_issue 19
_journal_name_full 'Organic letters'
_journal_page_first 5178
_journal_page_last 5181
_journal_paper_doi 10.1021/acs.orglett.7b02450
_journal_volume 19
_journal_year 2017
_chemical_formula_moiety 'C17 H22 B10 N2 O2'
_chemical_formula_sum 'C17 H22 B10 N2 O2'
_chemical_formula_weight 394.46
_space_group_crystal_system triclinic
_space_group_IT_number 2
_space_group_name_Hall '-P 1'
_space_group_name_H-M_alt 'P -1'
_symmetry_space_group_name_Hall '-P 1'
_symmetry_space_group_name_H-M 'P -1'
_atom_sites_solution_hydrogens difmap
_atom_sites_solution_primary dual
_audit_creation_date 2017-03-30
_audit_creation_method
;
Olex2 1.2
(compiled 2017.03.02 svn.r3394 for OlexSys, GUI svn.r5324)
;
_cell_angle_alpha 101.922(5)
_cell_angle_beta 101.787(4)
_cell_angle_gamma 102.815(4)
_cell_formula_units_Z 2
_cell_length_a 7.8102(18)
_cell_length_b 10.484(2)
_cell_length_c 14.408(3)
_cell_measurement_reflns_used 1464
_cell_measurement_temperature 296.15
_cell_measurement_theta_max 22.49
_cell_measurement_theta_min 2.28
_cell_volume 1086.2(4)
_computing_cell_refinement 'SAINT v8.34A (Bruker, 2013)'
_computing_data_reduction 'SAINT v8.34A (Bruker, 2013)'
_computing_molecular_graphics 'Olex2 (Dolomanov et al., 2009)'
_computing_publication_material 'Olex2 (Dolomanov et al., 2009)'
_computing_structure_refinement 'ShelXL (Sheldrick, 2015)'
_computing_structure_solution 'ShelXT (Sheldrick, 2015)'
_diffrn_ambient_temperature 296.15
_diffrn_detector_area_resol_mean 8
_diffrn_measured_fraction_theta_full 0.984
_diffrn_measured_fraction_theta_max 0.971
_diffrn_measurement_device_type 'Bruker Apex CCD'
_diffrn_radiation_monochromator graphite
_diffrn_radiation_type MoK\a
_diffrn_radiation_wavelength 0.71073
_diffrn_reflns_av_R_equivalents 0.0250
_diffrn_reflns_av_unetI/netI 0.0500
_diffrn_reflns_Laue_measured_fraction_full 0.984
_diffrn_reflns_Laue_measured_fraction_max 0.971
_diffrn_reflns_limit_h_max 10
_diffrn_reflns_limit_h_min -9
_diffrn_reflns_limit_k_max 13
_diffrn_reflns_limit_k_min -10
_diffrn_reflns_limit_l_max 16
_diffrn_reflns_limit_l_min -18
_diffrn_reflns_number 6850
_diffrn_reflns_point_group_measured_fraction_full 0.984
_diffrn_reflns_point_group_measured_fraction_max 0.971
_diffrn_reflns_theta_full 25.242
_diffrn_reflns_theta_max 27.522
_diffrn_reflns_theta_min 1.497
_diffrn_source 'sealed tube'
_exptl_absorpt_coefficient_mu 0.070
_exptl_absorpt_correction_T_max 0.7456
_exptl_absorpt_correction_T_min 0.6907
_exptl_absorpt_correction_type multi-scan
_exptl_absorpt_process_details
;
SADABS-2014/5 (Bruker,2014/5) was used for absorption correction.
wR2(int) was 0.0970 before and 0.0324 after correction.
The Ratio of minimum to maximum transmission is 0.9264.
The \l/2 correction factor is 0.00150.
;
_exptl_crystal_colour 'clear light colourless'
_exptl_crystal_colour_lustre clear
_exptl_crystal_colour_modifier light
_exptl_crystal_colour_primary colourless
_exptl_crystal_density_diffrn 1.206
_exptl_crystal_description block
_exptl_crystal_F_000 408
_exptl_crystal_size_max 0.3
_exptl_crystal_size_mid 0.2
_exptl_crystal_size_min 0.2
_refine_diff_density_max 0.151
_refine_diff_density_min -0.189
_refine_diff_density_rms 0.038
_refine_ls_extinction_method none
_refine_ls_goodness_of_fit_ref 1.041
_refine_ls_hydrogen_treatment refall
_refine_ls_matrix_type full
_refine_ls_number_parameters 368
_refine_ls_number_reflns 4855
_refine_ls_number_restraints 0
_refine_ls_restrained_S_all 1.041
_refine_ls_R_factor_all 0.0962
_refine_ls_R_factor_gt 0.0570
_refine_ls_shift/su_max 0.001
_refine_ls_shift/su_mean 0.000
_refine_ls_structure_factor_coef Fsqd
_refine_ls_weighting_details 'w=1/[\s^2^(Fo^2^)+(0.0926P)^2^] where P=(Fo^2^+2Fc^2^)/3'
_refine_ls_weighting_scheme calc
_refine_ls_wR_factor_gt 0.1511
_refine_ls_wR_factor_ref 0.1800
_reflns_Friedel_coverage 0.000
_reflns_number_gt 2886
_reflns_number_total 4855
_reflns_threshold_expression 'I > 2\s(I)'
_cod_data_source_file ol7b02450_si_002.cif
_cod_data_source_block 1
_cod_depositor_comments 'Adding full bibliography for 1547262--1547264.cif.'
_cod_database_code 1547263
_shelx_shelxl_version_number 2016/6
_shelx_space_group_comment
;
The symmetry employed for this shelxl refinement is uniquely defined
by the following loop, which should always be used as a source of
symmetry information in preference to the above space-group names.
They are only intended as comments.
;
_olex2_refinement_description
;
;
_olex2_submission_special_instructions 'No special instructions were received'

loop_
_space_group_symop_operation_xyz
'x, y, z'
'-x, -y, -z'

loop_
_atom_site_label
_atom_site_type_symbol
_atom_site_fract_x
_atom_site_fract_y
_atom_site_fract_z
_atom_site_U_iso_or_equiv
_atom_site_adp_type
_atom_site_occupancy
_atom_site_site_symmetry_order
_atom_site_calc_flag
O001 O 0.5595(2) 0.32859(13) 0.80785(10) 0.0669(4) Uani 1 1 d
O002 O 0.7821(2) 0.47710(15) 0.93256(10) 0.0782(5) Uani 1 1 d
N003 N 0.9679(3) 0.27217(18) 0.93946(11) 0.0627(5) Uani 1 1 d
C004 C 0.8027(3) 0.25372(19) 0.87561(13) 0.0570(5) Uani 1 1 d
C005 C 0.4798(2) 0.46032(18) 0.67153(13) 0.0522(5) Uani 1 1 d
C006 C 0.7200(3) 0.3652(2) 0.87783(13) 0.0591(5) Uani 1 1 d
C007 C 0.2929(2) 0.34548(18) 0.67175(15) 0.0550(5) Uani 1 1 d
N008 N 0.2808(3) 0.1700(2) 0.53073(16) 0.0845(6) Uani 1 1 d
C009 C 0.2696(3) 0.19720(19) 0.62269(17) 0.0619(6) Uani 1 1 d
C00A C 0.8839(3) 0.06125(19) 0.83995(14) 0.0594(5) Uani 1 1 d
C00B C 0.7462(3) 0.1255(2) 0.81407(15) 0.0624(5) Uani 1 1 d
C00C C 1.0211(3) 0.1555(2) 0.91789(13) 0.0611(5) Uani 1 1 d
C00D C 0.6206(4) 0.4110(3) 0.6268(2) 0.0743(7) Uani 1 1 d
C00E C 0.9067(4) -0.0680(2) 0.80406(18) 0.0736(6) Uani 1 1 d
B00F B 0.4623(3) 0.4186(2) 0.78175(16) 0.0545(5) Uani 1 1 d
C00G C 1.1796(4) 0.1261(3) 0.96078(18) 0.0803(7) Uani 1 1 d
C00H C 0.2384(3) 0.1002(2) 0.6738(2) 0.0771(7) Uani 1 1 d
B00I B 0.5489(3) 0.5878(2) 0.77713(17) 0.0554(5) Uani 1 1 d
C00J C 1.1973(4) -0.0005(3) 0.9240(2) 0.0913(8) Uani 1 1 d
C00K C 1.0614(4) -0.0964(3) 0.8473(2) 0.0849(8) Uani 1 1 d
B00L B 0.3717(4) 0.6671(3) 0.7740(2) 0.0736(7) Uani 1 1 d
C00M C 0.2335(4) -0.0630(3) 0.5337(3) 0.1100(12) Uani 1 1 d
C00N C 0.2208(4) -0.0327(3) 0.6274(3) 0.1013(10) Uani 1 1 d
B00O B 0.4326(4) 0.6092(2) 0.6649(2) 0.0705(7) Uani 1 1 d
B00P B 0.2287(4) 0.3928(2) 0.7769(2) 0.0779(9) Uani 1 1 d
C00Q C 0.2607(4) 0.0382(4) 0.4872(3) 0.1058(10) Uani 1 1 d
B00R B 0.2735(4) 0.4533(3) 0.5964(2) 0.0735(7) Uani 1 1 d
B00S B 0.3904(4) 0.5490(3) 0.8463(2) 0.0734(8) Uani 1 1 d
B00T B 0.1139(4) 0.4133(3) 0.6650(3) 0.0900(10) Uani 1 1 d
B00U B 0.1745(4) 0.5455(3) 0.7741(3) 0.0925(11) Uani 1 1 d
B00V B 0.2019(4) 0.5834(3) 0.6639(3) 0.0927(10) Uani 1 1 d
H00P H 0.165(3) 0.307(2) 0.8035(15) 0.082(6) Uiso 1 1 d
H00L H 0.407(3) 0.780(2) 0.8077(13) 0.069(6) Uiso 1 1 d
H00B H 0.632(3) 0.088(2) 0.7632(15) 0.068(6) Uiso 1 1 d
H00I H 0.686(3) 0.6309(18) 0.8049(13) 0.057(5) Uiso 1 1 d
H00O H 0.516(3) 0.673(2) 0.6278(15) 0.085(7) Uiso 1 1 d
H00S H 0.433(3) 0.580(2) 0.9263(17) 0.086(7) Uiso 1 1 d
H00T H -0.022(4) 0.343(2) 0.6264(17) 0.098(7) Uiso 1 1 d
H00A H 0.723(4) 0.487(3) 0.637(2) 0.114(10) Uiso 1 1 d
H00E H 0.806(4) -0.139(2) 0.7474(17) 0.089(8) Uiso 1 1 d
H00C H 0.665(6) 0.345(4) 0.663(3) 0.174(15) Uiso 1 1 d
H00D H 0.571(5) 0.376(3) 0.556(3) 0.139(12) Uiso 1 1 d
H00R H 0.252(3) 0.414(2) 0.5192(17) 0.084(7) Uiso 1 1 d
H00G H 1.279(4) 0.197(3) 1.0110(19) 0.108(9) Uiso 1 1 d
H00J H 1.317(4) -0.020(3) 0.9526(19) 0.110(9) Uiso 1 1 d
H00K H 1.082(4) -0.185(3) 0.8234(17) 0.097(8) Uiso 1 1 d
H00H H 0.247(4) 0.130(2) 0.7467(19) 0.100(8) Uiso 1 1 d
H003 H 1.042(4) 0.360(3) 0.9850(18) 0.099(8) Uiso 1 1 d
H00U H 0.066(4) 0.569(3) 0.806(2) 0.130(10) Uiso 1 1 d
H00V H 0.130(4) 0.631(3) 0.6240(19) 0.117(9) Uiso 1 1 d
H00M H 0.217(4) -0.153(3) 0.5009(19) 0.110(9) Uiso 1 1 d
H00Q H 0.271(4) 0.025(3) 0.422(2) 0.122(11) Uiso 1 1 d
H00N H 0.204(4) -0.103(3) 0.662(2) 0.129(11) Uiso 1 1 d

loop_
_atom_site_aniso_label
_atom_site_aniso_U_11
_atom_site_aniso_U_22
_atom_site_aniso_U_33
_atom_site_aniso_U_23
_atom_site_aniso_U_13
_atom_site_aniso_U_12
O001 0.0882(11) 0.0475(8) 0.0688(8) 0.0149(6) 0.0109(8) 0.0357(7)
O002 0.1064(13) 0.0622(9) 0.0621(8) -0.0004(7) 0.0057(8) 0.0459(9)
N003 0.0935(14) 0.0544(10) 0.0452(8) 0.0105(7) 0.0110(9) 0.0394(10)
C004 0.0801(15) 0.0522(11) 0.0492(10) 0.0180(8) 0.0186(10) 0.0334(10)
C005 0.0402(10) 0.0536(11) 0.0637(11) 0.0198(9) 0.0131(9) 0.0109(8)
C006 0.0855(16) 0.0563(12) 0.0470(10) 0.0164(9) 0.0192(10) 0.0383(11)
C007 0.0391(10) 0.0423(10) 0.0867(13) 0.0170(9) 0.0211(10) 0.0137(8)
N008 0.0805(15) 0.0752(14) 0.0916(14) 0.0008(11) 0.0219(11) 0.0297(11)
C009 0.0394(11) 0.0458(11) 0.0974(16) 0.0089(11) 0.0160(11) 0.0166(8)
C00A 0.0851(15) 0.0467(11) 0.0565(10) 0.0186(9) 0.0224(10) 0.0305(10)
C00B 0.0810(16) 0.0509(12) 0.0592(11) 0.0144(9) 0.0141(11) 0.0296(11)
C00C 0.0907(16) 0.0519(11) 0.0503(10) 0.0160(9) 0.0173(10) 0.0376(11)
C00D 0.0549(14) 0.0924(19) 0.0752(15) 0.0153(14) 0.0300(12) 0.0141(13)
C00E 0.0961(19) 0.0482(12) 0.0837(15) 0.0164(11) 0.0264(14) 0.0325(13)
B00F 0.0631(14) 0.0446(12) 0.0667(13) 0.0201(10) 0.0262(11) 0.0234(10)
C00G 0.099(2) 0.0736(16) 0.0711(14) 0.0168(12) 0.0070(14) 0.0463(15)
C00H 0.0746(16) 0.0423(12) 0.114(2) 0.0135(12) 0.0308(14) 0.0163(11)
B00I 0.0499(14) 0.0421(11) 0.0719(14) 0.0162(10) 0.0109(11) 0.0115(10)
C00J 0.110(2) 0.0868(19) 0.0931(17) 0.0292(15) 0.0183(17) 0.0624(18)
C00K 0.113(2) 0.0618(15) 0.0978(18) 0.0258(13) 0.0321(16) 0.0503(16)
B00L 0.0639(16) 0.0416(13) 0.117(2) 0.0210(13) 0.0188(15) 0.0231(12)
C00M 0.092(2) 0.0556(17) 0.159(3) -0.014(2) 0.020(2) 0.0251(15)
C00N 0.095(2) 0.0471(14) 0.157(3) 0.0102(18) 0.037(2) 0.0222(14)
B00O 0.0657(17) 0.0529(14) 0.0870(17) 0.0320(13) 0.0026(14) 0.0078(12)
B00P 0.0775(19) 0.0480(14) 0.132(2) 0.0249(15) 0.0689(19) 0.0250(13)
C00Q 0.103(2) 0.096(2) 0.103(2) -0.0152(19) 0.0192(18) 0.0401(18)
B00R 0.0572(16) 0.0578(15) 0.0954(19) 0.0259(14) -0.0065(14) 0.0149(12)
B00S 0.093(2) 0.0491(14) 0.0934(19) 0.0161(13) 0.0496(17) 0.0305(13)
B00T 0.0399(14) 0.0496(14) 0.178(3) 0.0186(17) 0.0252(17) 0.0198(11)
B00U 0.0654(18) 0.0501(15) 0.173(3) 0.0163(17) 0.056(2) 0.0271(13)
B00V 0.0602(17) 0.0504(15) 0.154(3) 0.0269(17) -0.0097(18) 0.0228(13)

loop_
_atom_type_symbol
_atom_type_description
_atom_type_scat_dispersion_real
_atom_type_scat_dispersion_imag
_atom_type_scat_source
C C 0.0033 0.0016 'International Tables Vol C Tables 4.2.6.8 and 6.1.1.4'
H H 0.0000 0.0000 'International Tables Vol C Tables 4.2.6.8 and 6.1.1.4'
B B 0.0013 0.0007 'International Tables Vol C Tables 4.2.6.8 and 6.1.1.4'
N N 0.0061 0.0033 'International Tables Vol C Tables 4.2.6.8 and 6.1.1.4'
O O 0.0106 0.0060 'International Tables Vol C Tables 4.2.6.8 and 6.1.1.4'

loop_
_geom_angle_atom_site_label_1
_geom_angle_atom_site_label_2
_geom_angle_atom_site_label_3
_geom_angle
C006 O001 B00F 124.65(16)
C004 N003 C00C 108.41(17)
C004 N003 H003 124.1(15)
C00C N003 H003 126.8(15)
N003 C004 C006 119.97(18)
C00B C004 N003 109.76(18)
C00B C004 C006 130.2(2)
C007 C005 B00F 61.07(12)
C007 C005 B00I 110.21(15)
C007 C005 B00O 110.30(15)
C007 C005 B00R 61.16(13)
C00D C005 C007 118.51(17)
C00D C005 B00F 114.91(17)
C00D C005 B00I 119.56(18)
C00D C005 B00O 123.07(19)
C00D C005 B00R 119.78(19)
B00I C005 B00F 61.69(12)
B00I C005 B00R 113.82(16)
B00O C005 B00F 113.22(15)
B00O C005 B00I 62.69(13)
B00O C005 B00R 62.14(14)
B00R C005 B00F 113.45(16)
O001 C006 C004 111.38(17)
O002 C006 O001 122.53(17)
O002 C006 C004 126.1(2)
C005 C007 B00F 61.75(11)
C005 C007 B00P 110.42(15)
C005 C007 B00R 60.85(13)
C005 C007 B00T 110.35(15)
C009 C007 C005 118.04(15)
C009 C007 B00F 116.76(15)
C009 C007 B00P 121.62(17)
C009 C007 B00R 117.47(19)
C009 C007 B00T 121.93(17)
B00P C007 B00F 61.71(15)
B00P C007 B00R 113.43(18)
B00R C007 B00F 113.76(15)
B00T C007 B00F 113.24(18)
B00T C007 B00P 62.21(18)
B00T C007 B00R 62.32(17)
C009 N008 C00Q 115.9(3)
N008 C009 C007 115.90(19)
N008 C009 C00H 123.8(2)
C00H C009 C007 120.3(2)
C00C C00A C00B 107.00(17)
C00C C00A C00E 118.8(2)
C00E C00A C00B 134.2(2)
C004 C00B C00A 106.9(2)
C004 C00B H00B 124.8(12)
C00A C00B H00B 128.3(13)
N003 C00C C00A 107.93(18)
N003 C00C C00G 129.8(2)
C00G C00C C00A 122.26(19)
C005 C00D H00A 108.6(18)
C005 C00D H00C 109(2)
C005 C00D H00D 109(2)
H00A C00D H00C 108(3)
H00A C00D H00D 106(3)
H00C C00D H00D 116(3)
C00A C00E H00E 119.6(14)
C00K C00E C00A 118.5(2)
C00K C00E H00E 121.9(14)
O001 B00F C005 115.55(15)
O001 B00F C007 112.33(16)
O001 B00F B00I 128.24(19)
O001 B00F B00P 122.63(18)
O001 B00F B00S 135.17(19)
C005 B00F B00I 57.68(11)
C005 B00F B00P 103.88(17)
C007 B00F C005 57.18(11)
C007 B00F B00I 103.89(14)
C007 B00F B00P 58.04(15)
C007 B00F B00S 105.34(17)
B00P B00F B00I 107.54(16)
B00S B00F C005 104.81(15)
B00S B00F B00I 60.31(13)
B00S B00F B00P 60.68(15)
C00C C00G H00G 120.3(17)
C00J C00G C00C 117.4(3)
C00J C00G H00G 122.1(17)
C009 C00H H00H 119.3(14)
C00N C00H C009 118.6(3)
C00N C00H H00H 121.5(14)
C005 B00I B00F 60.62(12)
C005 B00I B00L 105.31(17)
C005 B00I B00O 58.53(13)
C005 B00I B00S 106.31(17)
C005 B00I H00I 117.0(10)
B00F B00I H00I 117.2(10)
B00L B00I B00F 108.18(17)
B00L B00I B00O 59.84(16)
B00L B00I B00S 60.70(15)
B00L B00I H00I 128.6(10)
B00O B00I B00F 108.98(17)
B00O B00I B00S 108.7(2)
B00O B00I H00I 120.6(10)
B00S B00I B00F 59.31(13)
B00S B00I H00I 126.0(10)
C00G C00J C00K 121.3(3)
C00G C00J H00J 117.5(16)
C00K C00J H00J 121.2(16)
C00E C00K C00J 121.8(2)
C00E C00K H00K 120.5(16)
C00J C00K H00K 117.7(15)
B00I B00L B00S 59.91(14)
B00I B00L B00U 107.55(17)
B00I B00L H00L 118.9(11)
B00O B00L B00I 60.25(14)
B00O B00L B00S 108.38(17)
B00O B00L B00U 107.6(2)
B00O B00L H00L 118.6(10)
B00S B00L H00L 122.5(10)
B00U B00L B00S 60.09(18)
B00U B00L H00L 125.8(10)
B00V B00L B00I 107.97(19)
B00V B00L B00O 59.90(18)
B00V B00L B00S 108.2(2)
B00V B00L B00U 59.7(2)
B00V B00L H00L 122.8(10)
C00N C00M C00Q 119.3(3)
C00N C00M H00M 119.4(17)
C00Q C00M H00M 121.3(17)
C00H C00N H00N 121.2(19)
C00M C00N C00H 118.8(3)
C00M C00N H00N 120.0(18)
C005 B00O B00I 58.78(12)
C005 B00O B00L 105.55(17)
C005 B00O B00R 59.68(13)
C005 B00O B00V 105.72(17)
C005 B00O H00O 116.5(12)
B00I B00O H00O 116.8(12)
B00L B00O B00I 59.91(15)
B00L B00O B00R 108.7(2)
B00L B00O H00O 126.3(11)
B00R B00O B00I 108.62(17)
B00R B00O H00O 120.5(11)
B00V B00O B00I 107.8(2)
B00V B00O B00L 59.98(19)
B00V B00O B00R 60.25(17)
B00V B00O H00O 129.7(12)
C007 B00P B00F 60.26(12)
C007 B00P B00S 105.95(17)
C007 B00P B00T 58.72(15)
C007 B00P B00U 105.5(2)
C007 B00P H00P 114.1(11)
B00F B00P B00S 59.26(14)
B00F B00P H00P 116.4(12)
B00S B00P H00P 128.5(11)
B00T B00P B00F 109.19(19)
B00T B00P B00S 109.2(2)
B00T B00P H00P 118.7(12)
B00U B00P B00F 108.12(18)
B00U B00P B00S 60.53(17)
B00U B00P B00T 60.49(19)
B00U B00P H00P 130.7(12)
N008 C00Q C00M 123.6(3)
N008 C00Q H00Q 112.4(19)
C00M C00Q H00Q 124.0(19)
C005 B00R C007 57.99(12)
C005 B00R B00O 58.18(14)
C005 B00R B00T 104.6(2)
C005 B00R B00V 104.10(19)
C005 B00R H00R 117.3(13)
C007 B00R B00O 104.66(18)
C007 B00R B00T 57.95(15)
C007 B00R B00V 104.1(2)
C007 B00R H00R 118.8(12)
B00O B00R B00T 107.5(2)
B00O B00R B00V 59.63(17)
B00O B00R H00R 123.3(12)
B00T B00R H00R 125.6(13)
B00V B00R B00T 59.87(18)
B00V B00R H00R 131.3(12)
B00F B00S B00I 60.38(13)
B00F B00S B00L 107.99(19)
B00F B00S B00P 60.06(14)
B00F B00S B00U 107.5(2)
B00F B00S H00S 120.1(12)
B00I B00S B00L 59.39(14)
B00I B00S B00P 107.11(18)
B00I B00S B00U 106.6(2)
B00I B00S H00S 120.5(13)
B00L B00S H00S 122.3(12)
B00P B00S B00L 106.5(2)
B00P B00S H00S 123.7(12)
B00U B00S B00L 59.46(17)
B00U B00S B00P 58.93(17)
B00U B00S H00S 124.4(13)
C007 B00T B00P 59.07(15)
C007 B00T B00R 59.73(14)
C007 B00T B00U 105.1(2)
C007 B00T B00V 105.46(19)
C007 B00T H00T 116.6(13)
B00P B00T B00R 108.78(19)
B00P B00T B00U 59.57(19)
B00P B00T B00V 107.5(2)
B00P B00T H00T 118.4(12)
B00R B00T H00T 119.1(13)
B00U B00T B00R 108.0(2)
B00U B00T B00V 59.61(19)
B00U B00T H00T 128.0(13)
B00V B00T B00R 59.93(18)
B00V B00T H00T 128.8(13)
B00L B00U B00S 60.45(16)
B00L B00U H00U 124.6(15)
B00P B00U B00L 108.56(19)
B00P B00U B00S 60.54(17)
B00P B00U B00T 59.94(17)
B00P B00U B00V 108.3(2)
B00P B00U H00U 119.7(16)
B00S B00U H00U 123.3(16)
B00T B00U B00L 108.2(2)
B00T B00U B00S 108.73(17)
B00T B00U H00U 118.2(16)
B00V B00U B00L 59.87(18)
B00V B00U B00S 108.63(19)
B00V B00U B00T 60.2(2)
B00V B00U H00U 121.1(15)
B00L B00V B00R 108.74(19)
B00L B00V B00T 108.6(2)
B00L B00V H00V 123.5(16)
B00O B00V B00L 60.11(16)
B00O B00V B00R 60.12(17)
B00O B00V B00T 108.10(18)
B00O B00V H00V 117.2(17)
B00R B00V H00V 116.0(16)
B00T B00V B00R 60.20(16)
B00T B00V H00V 122.6(17)
B00U B00V B00L 60.38(19)
B00U B00V B00O 108.3(2)
B00U B00V B00R 108.63(19)
B00U B00V B00T 60.17(19)
B00U B00V H00V 127.4(16)

loop_
_geom_bond_atom_site_label_1
_geom_bond_atom_site_label_2
_geom_bond_distance
O001 C006 1.358(3)
O001 B00F 1.399(2)
O002 C006 1.201(2)
N003 C004 1.371(3)
N003 C00C 1.373(2)
N003 H003 0.99(3)
C004 C006 1.454(3)
C004 C00B 1.368(3)
C005 C007 1.675(3)
C005 C00D 1.515(3)
C005 B00F 1.755(3)
C005 B00I 1.702(3)
C005 B00O 1.698(3)
C005 B00R 1.725(3)
C007 C009 1.522(3)
C007 B00F 1.744(3)
C007 B00P 1.704(3)
C007 B00R 1.730(3)
C007 B00T 1.698(3)
N008 C009 1.322(3)
N008 C00Q 1.353(4)
C009 C00H 1.381(3)
C00A C00B 1.418(3)
C00A C00C 1.402(3)
C00A C00E 1.411(3)
C00B H00B 0.97(2)
C00C C00G 1.394(3)
C00D H00A 0.96(3)
C00D H00C 1.03(4)
C00D H00D 0.98(3)
C00E C00K 1.365(4)
C00E H00E 1.03(2)
B00F B00I 1.773(3)
B00F B00P 1.769(4)
B00F B00S 1.754(3)
C00G C00J 1.372(3)
C00G H00G 0.98(3)
C00H C00N 1.378(3)
C00H H00H 1.02(2)
B00I B00L 1.763(3)
B00I B00O 1.769(4)
B00I B00S 1.772(4)
B00I H00I 1.02(2)
C00J C00K 1.395(4)
C00J H00J 1.03(3)
C00K H00K 0.98(3)
B00L B00O 1.762(4)
B00L B00S 1.786(4)
B00L B00U 1.768(4)
B00L B00V 1.759(4)
B00L H00L 1.128(19)
C00M C00N 1.351(5)
C00M C00Q 1.368(5)
C00M H00M 0.93(3)
C00N H00N 0.97(3)
B00O B00R 1.767(4)
B00O B00V 1.758(4)
B00O H00O 1.12(2)
B00P B00S 1.780(4)
B00P B00T 1.757(5)
B00P B00U 1.751(4)
B00P H00P 1.11(2)
C00Q H00Q 0.95(3)
B00R B00T 1.774(5)
B00R B00V 1.769(4)
B00R H00R 1.07(2)
B00S B00U 1.780(5)
B00S H00S 1.09(2)
B00T B00U 1.767(5)
B00T B00V 1.768(4)
B00T H00T 1.10(3)
B00U B00V 1.757(6)
B00U H00U 1.09(3)
B00V H00V 1.00(3)
